data_4128480
loop_
_publ_author_name
'Arz, Marius I.'
'Annibale, Vincent T.'
'Kelly, Nicole L.'
'Hanna, John V.'
'Manners, Ian'

_publ_section_title
;
 Ring-Opening Polymerization of Cyclic Phosphonates: Access to Inorganic
 Polymers with a P<sup>V</sup>-O Main Chain.
;
_journal_issue 7
_journal_name_full 'Journal of the American Chemical Society'
_journal_page_first 2894
_journal_page_last 2899
_journal_paper_doi 10.1021/jacs.8b13435
_journal_volume 141
_journal_year 2019
_chemical_formula_moiety 'C13 H15 N2 O2 P'
_chemical_formula_sum 'C13 H15 N2 O2 P'
_chemical_formula_weight 262.24
_space_group_crystal_system monoclinic
_space_group_IT_number 14
_space_group_name_Hall '-P 2ybc'
_space_group_name_H-M_alt 'P 1 21/c 1'
_atom_sites_solution_hydrogens geom
_atom_sites_solution_primary dual
_audit_creation_date 2017-09-29
_audit_creation_method
;
Olex2 1.2
(compiled 2017.08.10 svn.r3458 for OlexSys, GUI svn.r5381)
;
_cell_angle_alpha 90
_cell_angle_beta 112.876(2)
_cell_angle_gamma 90
_cell_formula_units_Z 4
_cell_length_a 11.9962(3)
_cell_length_b 8.0932(2)
_cell_length_c 14.1305(4)
_cell_measurement_reflns_used 2729
_cell_measurement_temperature 200(2)
_cell_measurement_theta_max 26.35
_cell_measurement_theta_min 2.95
_cell_volume 1263.99(6)
_computing_cell_refinement 'SAINT v8.37A (Bruker, 2015)'
_computing_data_collection 'Bruker Apex suite'
_computing_data_reduction 'SAINT v8.37A (Bruker, 2015)'
_computing_molecular_graphics 'Olex2 (Dolomanov et al., 2009)'
_computing_publication_material 'Olex2 (Dolomanov et al., 2009)'
_computing_structure_refinement 'ShelXL (Sheldrick, 2015)'
_computing_structure_solution 'ShelXT (Sheldrick, 2015)'
_diffrn_ambient_temperature 200(2)
_diffrn_detector 'Bruker area detector'
_diffrn_detector_type 'CCD area detector'
_diffrn_measured_fraction_theta_full 1.000
_diffrn_measured_fraction_theta_max 1.000
_diffrn_measurement_device 'Bruker Apex II kappa CCD area detector'
_diffrn_measurement_device_type 'Bruker APEX-II CCD'
_diffrn_measurement_method '\f and \w scans'
_diffrn_radiation_monochromator graphite
_diffrn_radiation_type MoK\a
_diffrn_radiation_wavelength 0.71073
_diffrn_reflns_av_R_equivalents 0.0312
_diffrn_reflns_av_unetI/netI 0.0307
_diffrn_reflns_Laue_measured_fraction_full 1.000
_diffrn_reflns_Laue_measured_fraction_max 1.000
_diffrn_reflns_limit_h_max 15
_diffrn_reflns_limit_h_min -15
_diffrn_reflns_limit_k_max 10
_diffrn_reflns_limit_k_min -9
_diffrn_reflns_limit_l_max 17
_diffrn_reflns_limit_l_min -18
_diffrn_reflns_number 10320
_diffrn_reflns_point_group_measured_fraction_full 1.000
_diffrn_reflns_point_group_measured_fraction_max 1.000
_diffrn_reflns_theta_full 25.242
_diffrn_reflns_theta_max 27.104
_diffrn_reflns_theta_min 1.842
_diffrn_source 'fine-focus sealed tube'
_diffrn_standards_number 0
_exptl_absorpt_coefficient_mu 0.213
_exptl_absorpt_correction_T_max 0.7455
_exptl_absorpt_correction_T_min 0.6263
_exptl_absorpt_correction_type multi-scan
_exptl_absorpt_process_details
'SADABS-2014/5 (Bruker,2014/5) was used for absorption correction. wR2(int) was 0.0609 before and 0.0392 after correction. The Ratio of minimum to maximum transmission is 0.8401. The \l/2 correction factor is Not present.'
_exptl_crystal_colour colourless
_exptl_crystal_colour_primary colourless
_exptl_crystal_density_diffrn 1.378
_exptl_crystal_description block
_exptl_crystal_F_000 552
_exptl_crystal_size_max 0.441
_exptl_crystal_size_mid 0.323
_exptl_crystal_size_min 0.174
_refine_diff_density_max 0.297
_refine_diff_density_min -0.261
_refine_diff_density_rms 0.044
_refine_ls_extinction_method none
_refine_ls_goodness_of_fit_ref 1.025
_refine_ls_hydrogen_treatment constr
_refine_ls_matrix_type full
_refine_ls_number_parameters 165
_refine_ls_number_reflns 2799
_refine_ls_number_restraints 0
_refine_ls_restrained_S_all 1.025
_refine_ls_R_factor_all 0.0530
_refine_ls_R_factor_gt 0.0358
_refine_ls_shift/su_max 0.000
_refine_ls_shift/su_mean 0.000
_refine_ls_structure_factor_coef Fsqd
_refine_ls_weighting_details 'w=1/[\s^2^(Fo^2^)+(0.0442P)^2^+0.4809P] where P=(Fo^2^+2Fc^2^)/3'
_refine_ls_weighting_scheme calc
_refine_ls_wR_factor_gt 0.0877
_refine_ls_wR_factor_ref 0.0967
_reflns_Friedel_coverage 0.000
_reflns_number_gt 2197
_reflns_number_total 2799
_reflns_threshold_expression 'I > 2\s(I)'
_cod_data_source_file ja8b13435_si_002.cif
_cod_data_source_block 2Ph
_cod_database_code 4128480
_shelx_shelxl_version_number 2017/1
_shelx_space_group_comment
;
The symmetry employed for this shelxl refinement is uniquely defined
by the following loop, which should always be used as a source of
symmetry information in preference to the above space-group names.
They are only intended as comments.
;
_shelx_estimated_absorpt_t_max 0.964
_shelx_estimated_absorpt_t_min 0.912
_olex2_refinement_description
;
1. Fixed Uiso
 At 1.2 times of:
  All C(H) groups
 At 1.5 times of:
  All C(H,H,H) groups
2.a Aromatic/amide H refined with riding coordinates:
 C1(H1), C2(H2), C4(H4), C5(H5), C9(H9), C10(H10), C11(H11), C12(H12), C13(H13)
2.b Idealised Me refined as rotating group:
 C6(H6A,H6B,H6C), C7(H7A,H7B,H7C)
;
_olex2_submission_special_instructions 'No special instructions were received'

loop_
_space_group_symop_operation_xyz
'x, y, z'
'-x, y+1/2, -z+1/2'
'-x, -y, -z'
'x, -y-1/2, z-1/2'

loop_
_atom_site_label
_atom_site_type_symbol
_atom_site_fract_x
_atom_site_fract_y
_atom_site_fract_z
_atom_site_U_iso_or_equiv
_atom_site_adp_type
_atom_site_occupancy
_atom_site_site_symmetry_order
_atom_site_calc_flag
_atom_site_refinement_flags_posn
P1 P 0.26107(4) 0.64301(6) 0.11575(3) 0.02878(14) Uani 1 1 d .
O1 O 0.32657(11) 0.57191(19) 0.05603(10) 0.0429(4) Uani 1 1 d .
O2 O 0.21265(12) 0.81261(16) 0.10344(11) 0.0422(4) Uani 1 1 d .
N1 N 0.37429(12) 0.64298(16) 0.24559(10) 0.0247(3) Uani 1 1 d .
N2 N 0.64175(13) 0.67244(17) 0.53904(11) 0.0291(3) Uani 1 1 d .
C1 C 0.47787(14) 0.5538(2) 0.27216(13) 0.0265(4) Uani 1 1 d .
H1 H 0.488160 0.484809 0.221754 0.032 Uiso 1 1 calc R
C2 C 0.56734(15) 0.5586(2) 0.36735(13) 0.0267(4) Uani 1 1 d .
H2 H 0.638370 0.494188 0.382217 0.032 Uiso 1 1 calc R
C3 C 0.55489(14) 0.65975(19) 0.44480(12) 0.0239(3) Uani 1 1 d .
C4 C 0.44420(15) 0.7477(2) 0.41629(13) 0.0276(4) Uani 1 1 d .
H4 H 0.429337 0.814477 0.465457 0.033 Uiso 1 1 calc R
C5 C 0.35990(15) 0.7369(2) 0.31944(14) 0.0281(4) Uani 1 1 d .
H5 H 0.287076 0.798073 0.302313 0.034 Uiso 1 1 calc R
C6 C 0.63199(18) 0.7925(2) 0.61224(14) 0.0389(5) Uani 1 1 d .
H6A H 0.640157 0.904377 0.589115 0.058 Uiso 1 1 calc GR
H6B H 0.696254 0.772760 0.679868 0.058 Uiso 1 1 calc GR
H6C H 0.552980 0.781299 0.616980 0.058 Uiso 1 1 calc GR
C7 C 0.75745(16) 0.5868(2) 0.56966(15) 0.0370(4) Uani 1 1 d .
H7A H 0.747365 0.486762 0.528064 0.055 Uiso 1 1 calc GR
H7B H 0.785872 0.556443 0.642392 0.055 Uiso 1 1 calc GR
H7C H 0.816850 0.659664 0.559105 0.055 Uiso 1 1 calc GR
C8 C 0.15344(14) 0.4988(2) 0.12703(12) 0.0249(3) Uani 1 1 d .
C9 C 0.17056(17) 0.3300(2) 0.12060(14) 0.0339(4) Uani 1 1 d .
H9 H 0.240273 0.291396 0.111108 0.041 Uiso 1 1 calc R
C10 C 0.0877(2) 0.2179(3) 0.12783(16) 0.0472(5) Uani 1 1 d .
H10 H 0.099939 0.102748 0.123236 0.057 Uiso 1 1 calc R
C11 C -0.0137(2) 0.2752(3) 0.14187(16) 0.0499(6) Uani 1 1 d .
H11 H -0.071330 0.198810 0.146741 0.060 Uiso 1 1 calc R
C12 C -0.03114(17) 0.4407(3) 0.14874(16) 0.0459(5) Uani 1 1 d .
H12 H -0.100608 0.478658 0.158915 0.055 Uiso 1 1 calc R
C13 C 0.05144(15) 0.5537(2) 0.14103(14) 0.0329(4) Uani 1 1 d .
H13 H 0.038293 0.668723 0.145307 0.040 Uiso 1 1 calc R

loop_
_atom_site_aniso_label
_atom_site_aniso_U_11
_atom_site_aniso_U_22
_atom_site_aniso_U_33
_atom_site_aniso_U_23
_atom_site_aniso_U_13
_atom_site_aniso_U_12
P1 0.0253(2) 0.0364(3) 0.0224(2) 0.00446(19) 0.00684(17) -0.00691(18)
O1 0.0337(7) 0.0726(10) 0.0258(7) -0.0024(6) 0.0153(6) -0.0114(7)
O2 0.0374(7) 0.0346(7) 0.0417(8) 0.0128(6) 0.0014(6) -0.0069(6)
N1 0.0219(6) 0.0285(7) 0.0230(7) 0.0000(6) 0.0078(6) -0.0024(5)
N2 0.0324(8) 0.0287(8) 0.0225(7) 0.0018(6) 0.0068(6) 0.0021(6)
C1 0.0265(8) 0.0274(9) 0.0270(9) -0.0032(7) 0.0118(7) -0.0015(6)
C2 0.0253(8) 0.0263(9) 0.0279(9) 0.0002(7) 0.0096(7) 0.0032(6)
C3 0.0275(8) 0.0217(8) 0.0220(8) 0.0032(6) 0.0091(7) -0.0022(6)
C4 0.0315(9) 0.0269(9) 0.0263(9) -0.0021(7) 0.0132(7) 0.0015(7)
C5 0.0257(8) 0.0289(9) 0.0308(9) 0.0010(7) 0.0124(7) 0.0024(7)
C6 0.0472(11) 0.0402(11) 0.0233(9) -0.0039(8) 0.0071(8) 0.0035(9)
C7 0.0321(9) 0.0444(11) 0.0270(10) 0.0067(8) 0.0031(8) 0.0052(8)
C8 0.0248(8) 0.0303(9) 0.0165(8) 0.0008(6) 0.0047(7) -0.0043(6)
C9 0.0365(10) 0.0328(10) 0.0284(9) -0.0011(7) 0.0081(8) -0.0011(7)
C10 0.0599(13) 0.0328(10) 0.0369(12) 0.0022(8) 0.0060(10) -0.0133(9)
C11 0.0467(12) 0.0608(15) 0.0354(12) 0.0046(10) 0.0086(10) -0.0295(11)
C12 0.0292(10) 0.0698(16) 0.0408(12) 0.0009(10) 0.0157(9) -0.0114(9)
C13 0.0273(9) 0.0398(11) 0.0301(10) -0.0006(8) 0.0096(8) -0.0014(7)

loop_
_atom_type_symbol
_atom_type_description
_atom_type_scat_dispersion_real
_atom_type_scat_dispersion_imag
_atom_type_scat_source
C C 0.0033 0.0016 'International Tables Vol C Tables 4.2.6.8 and 6.1.1.4'
H H 0.0000 0.0000 'International Tables Vol C Tables 4.2.6.8 and 6.1.1.4'
N N 0.0061 0.0033 'International Tables Vol C Tables 4.2.6.8 and 6.1.1.4'
O O 0.0106 0.0060 'International Tables Vol C Tables 4.2.6.8 and 6.1.1.4'
P P 0.1023 0.0942 'International Tables Vol C Tables 4.2.6.8 and 6.1.1.4'

loop_
_geom_angle_atom_site_label_1
_geom_angle_atom_site_label_2
_geom_angle_atom_site_label_3
_geom_angle
O1 P1 N1 102.89(7)
O1 P1 C8 111.04(8)
O2 P1 O1 124.66(8)
O2 P1 N1 103.05(7)
O2 P1 C8 110.63(8)
C8 P1 N1 101.09(7)
C1 N1 P1 121.74(12)
C5 N1 P1 120.70(11)
C5 N1 C1 117.52(14)
C3 N2 C6 120.75(14)
C3 N2 C7 122.81(15)
C6 N2 C7 115.87(15)
N1 C1 H1 118.5
C2 C1 N1 123.05(15)
C2 C1 H1 118.5
C1 C2 H2 120.0
C1 C2 C3 120.05(15)
C3 C2 H2 120.0
N2 C3 C2 122.45(15)
N2 C3 C4 121.63(15)
C4 C3 C2 115.93(15)
C3 C4 H4 119.9
C5 C4 C3 120.24(16)
C5 C4 H4 119.9
N1 C5 H5 118.4
C4 C5 N1 123.15(15)
C4 C5 H5 118.4
N2 C6 H6A 109.5
N2 C6 H6B 109.5
N2 C6 H6C 109.5
H6A C6 H6B 109.5
H6A C6 H6C 109.5
H6B C6 H6C 109.5
N2 C7 H7A 109.5
N2 C7 H7B 109.5
N2 C7 H7C 109.5
H7A C7 H7B 109.5
H7A C7 H7C 109.5
H7B C7 H7C 109.5
C9 C8 P1 120.29(13)
C13 C8 P1 120.66(13)
C13 C8 C9 119.05(16)
C8 C9 H9 119.6
C10 C9 C8 120.85(18)
C10 C9 H9 119.6
C9 C10 H10 120.4
C9 C10 C11 119.3(2)
C11 C10 H10 120.4
C10 C11 H11 119.8
C12 C11 C10 120.39(18)
C12 C11 H11 119.8
C11 C12 H12 119.7
C11 C12 C13 120.56(19)
C13 C12 H12 119.7
C8 C13 H13 120.1
C12 C13 C8 119.88(18)
C12 C13 H13 120.1

loop_
_geom_bond_atom_site_label_1
_geom_bond_atom_site_label_2
_geom_bond_distance
P1 O1 1.4753(14)
P1 O2 1.4741(14)
P1 N1 1.8093(14)
P1 C8 1.7930(16)
N1 C1 1.358(2)
N1 C5 1.355(2)
N2 C3 1.338(2)
N2 C6 1.457(2)
N2 C7 1.458(2)
C1 H1 0.9500
C1 C2 1.357(2)
C2 H2 0.9500
C2 C3 1.421(2)
C3 C4 1.420(2)
C4 H4 0.9500
C4 C5 1.352(2)
C5 H5 0.9500
C6 H6A 0.9800
C6 H6B 0.9800
C6 H6C 0.9800
C7 H7A 0.9800
C7 H7B 0.9800
C7 H7C 0.9800
C8 C9 1.389(2)
C8 C13 1.386(2)
C9 H9 0.9500
C9 C10 1.379(3)
C10 H10 0.9500
C10 C11 1.386(3)
C11 H11 0.9500
C11 C12 1.365(3)
C12 H12 0.9500
C12 C13 1.383(3)
C13 H13 0.9500
